data_7124501
loop_
_publ_author_name
'Gisbert, Yohan'
'ABID, Seifallah'
'Bertrand, Gaelle'
'Kammerer, Claire'
'Rapenne, Gwenael'
'Saffon-Merceron, Nathalie'

_publ_section_title
;
 Modular synthesis of pentaarylcyclopentadienyl Ru-based molecular
 machines via sequential Pd-catalysed cross couplings
;
_journal_name_full 'Chemical Communications'
_journal_paper_doi 10.1039/C9CC08384G
_journal_year 2019
_chemical_formula_sum 'C66.5 H57 B Br4 Cl3 I N6 Ru S3'
_chemical_formula_weight 1701.13
_space_group_crystal_system monoclinic
_space_group_IT_number 14
_space_group_name_Hall '-P 2ybc'
_space_group_name_H-M_alt 'P 1 21/c 1'
_atom_sites_solution_hydrogens mixed
_atom_sites_solution_primary 'dual space'
_atom_sites_solution_secondary difmap
_audit_creation_method SHELXL-2018/3
_audit_update_record
;
2019-10-09 deposited with the CCDC.	2019-11-14 downloaded from the CCDC.
;
_cell_angle_alpha 90
_cell_angle_beta 107.569(2)
_cell_angle_gamma 90
_cell_formula_units_Z 4
_cell_length_a 13.1648(6)
_cell_length_b 24.9566(10)
_cell_length_c 21.5935(9)
_cell_measurement_reflns_used 9991
_cell_measurement_temperature 100(2)
_cell_measurement_theta_max 66.81
_cell_measurement_theta_min 2.78
_cell_volume 6763.6(5)
_computing_cell_refinement 'Bruker SAINT'
_computing_data_collection 'Bruker APEX3'
_computing_data_reduction 'Bruker SAINT'
_computing_molecular_graphics 'Bruker SHELXTL'
_computing_publication_material 'Bruker SHELXTL'
_computing_structure_refinement 'SHELXL-2018/3 (Sheldrick, 2018)'
_computing_structure_solution 'SHELXT (Sheldrick 2015)'
_diffrn_ambient_temperature 100(2)
_diffrn_detector_area_resol_mean 10.4167
_diffrn_measured_fraction_theta_full 0.996
_diffrn_measured_fraction_theta_max 0.996
_diffrn_measurement_device_type 'Bruker D8-Venture CMOS detector'
_diffrn_measurement_method 'phi and omega scans'
_diffrn_radiation_type CuK\a
_diffrn_radiation_wavelength 1.54178
_diffrn_reflns_av_R_equivalents 0.1196
_diffrn_reflns_av_unetI/netI 0.0534
_diffrn_reflns_Laue_measured_fraction_full 0.996
_diffrn_reflns_Laue_measured_fraction_max 0.996
_diffrn_reflns_limit_h_max 15
_diffrn_reflns_limit_h_min -15
_diffrn_reflns_limit_k_max 29
_diffrn_reflns_limit_k_min -29
_diffrn_reflns_limit_l_max 25
_diffrn_reflns_limit_l_min -25
_diffrn_reflns_number 118682
_diffrn_reflns_point_group_measured_fraction_full 0.996
_diffrn_reflns_point_group_measured_fraction_max 0.996
_diffrn_reflns_theta_full 67.270
_diffrn_reflns_theta_max 67.270
_diffrn_reflns_theta_min 4.647
_diffrn_source 'incoatec microfocus sealed tube'
_exptl_absorpt_coefficient_mu 10.534
_exptl_absorpt_correction_T_max 0.7528
_exptl_absorpt_correction_T_min 0.4395
_exptl_absorpt_correction_type multi-scan
_exptl_absorpt_process_details 'SADABS (Bruker-AXS)'
_exptl_crystal_colour orange
_exptl_crystal_density_diffrn 1.671
_exptl_crystal_description plate
_exptl_crystal_F_000 3356
_exptl_crystal_size_max 0.200
_exptl_crystal_size_mid 0.120
_exptl_crystal_size_min 0.040
_refine_diff_density_max 2.655
_refine_diff_density_min -2.104
_refine_diff_density_rms 0.151
_refine_ls_extinction_method none
_refine_ls_goodness_of_fit_ref 1.023
_refine_ls_hydrogen_treatment mixed
_refine_ls_matrix_type full
_refine_ls_number_parameters 864
_refine_ls_number_reflns 12080
_refine_ls_number_restraints 202
_refine_ls_restrained_S_all 1.019
_refine_ls_R_factor_all 0.1073
_refine_ls_R_factor_gt 0.0737
_refine_ls_shift/su_max 0.001
_refine_ls_shift/su_mean 0.000
_refine_ls_structure_factor_coef Fsqd
_refine_ls_weighting_details 'w=1/[\s^2^(Fo^2^)+(0.0791P)^2^+72.8547P] where P=(Fo^2^+2Fc^2^)/3'
_refine_ls_weighting_scheme calc
_refine_ls_wR_factor_gt 0.1759
_refine_ls_wR_factor_ref 0.1953
_reflns_Friedel_coverage 0.000
_reflns_number_gt 8648
_reflns_number_total 12080
_reflns_threshold_expression 'I > 2\s(I)'
_cod_data_source_file c9cc08384g2.cif
_cod_data_source_block 1
_cod_original_sg_symbol_H-M 'P 21/c'
_cod_original_formula_sum 'C66.50 H57 B Br4 Cl3 I N6 Ru S3'
_cod_database_code 7124501
_shelx_shelxl_version_number 2018/3
_shelx_space_group_comment
; 
The symmetry employed for this shelxl refinement is uniquely defined 
by the following loop, which should always be used as a source of 
symmetry information in preference to the above space-group names. 
They are only intended as comments. 
;
_shelx_estimated_absorpt_t_min 0.227
_shelx_estimated_absorpt_t_max 0.678

loop_
_space_group_symop_operation_xyz
'x, y, z'
'-x, y+1/2, -z+1/2'
'-x, -y, -z'
'x, -y-1/2, z-1/2'

loop_
_atom_site_label
_atom_site_type_symbol
_atom_site_fract_x
_atom_site_fract_y
_atom_site_fract_z
_atom_site_U_iso_or_equiv
_atom_site_adp_type
_atom_site_occupancy
_atom_site_site_symmetry_order
_atom_site_calc_flag
_atom_site_refinement_flags_posn
_atom_site_refinement_flags_adp
_atom_site_refinement_flags_occupancy
_atom_site_disorder_assembly
_atom_site_disorder_group
Ru1 Ru 0.42909(5) 0.27540(2) 0.54543(3) 0.02397(16) Uani 1 1 d . . . . .
C1 C 0.3057(7) 0.2151(3) 0.5149(4) 0.0288(18) Uani 1 1 d . . . . .
C2 C 0.4009(7) 0.1920(3) 0.5616(4) 0.034(2) Uani 1 1 d . . . . .
C3 C 0.4866(7) 0.1942(3) 0.5340(4) 0.0306(19) Uani 1 1 d . . . . .
C4 C 0.4478(7) 0.2201(3) 0.4713(4) 0.0279(17) Uani 1 1 d . . . . .
C5 C 0.3360(7) 0.2308(3) 0.4583(4) 0.0276(18) Uani 1 1 d . . . . .
C6 C 0.1969(7) 0.2174(3) 0.5206(4) 0.0316(19) Uani 1 1 d . . . . .
C7 C 0.1419(7) 0.2658(4) 0.5130(4) 0.038(2) Uani 1 1 d . . . . .
H7 H 0.177136 0.298110 0.508679 0.046 Uiso 1 1 calc R U . . .
C8 C 0.0362(7) 0.2671(4) 0.5117(4) 0.040(2) Uani 1 1 d . . . . .
H8 H -0.002373 0.299832 0.505543 0.048 Uiso 1 1 calc R U . . .
C9 C -0.0123(8) 0.2185(4) 0.5196(4) 0.042(2) Uani 1 1 d . . . . .
C10 C 0.0416(8) 0.1722(4) 0.5296(4) 0.045(2) Uani 1 1 d . . . . .
H10 H 0.007776 0.140151 0.536709 0.054 Uiso 1 1 calc R U . . .
C11 C 0.1452(8) 0.1713(4) 0.5296(4) 0.041(2) Uani 1 1 d . . . . .
H11 H 0.182555 0.138226 0.536015 0.050 Uiso 1 1 calc R U . . .
C12 C 0.4037(8) 0.1619(3) 0.6228(4) 0.035(2) Uani 1 1 d . . . . .
C13 C 0.3749(9) 0.1082(4) 0.6168(5) 0.055(3) Uani 1 1 d . U . . .
H13 H 0.356104 0.091603 0.575300 0.066 Uiso 1 1 calc R U . . .
C14 C 0.3733(10) 0.0785(4) 0.6708(5) 0.060(3) Uani 1 1 d . U . . .
H14 H 0.351291 0.042043 0.666702 0.072 Uiso 1 1 calc R U . . .
C15 C 0.4045(8) 0.1033(4) 0.7304(4) 0.043(2) Uani 1 1 d . . . . .
C16 C 0.4407(7) 0.1550(3) 0.7387(4) 0.0334(19) Uani 1 1 d . . . . .
H16 H 0.465859 0.170341 0.780810 0.040 Uiso 1 1 calc R U . . .
C17 C 0.4399(6) 0.1846(3) 0.6836(4) 0.0256(17) Uani 1 1 d . . . . .
H17 H 0.464428 0.220579 0.688184 0.031 Uiso 1 1 calc R U . . .
C18 C 0.5876(7) 0.1656(3) 0.5610(4) 0.035(2) Uani 1 1 d . . . . .
C19 C 0.6491(7) 0.1678(3) 0.6266(4) 0.035(2) Uani 1 1 d . . . . .
H19 H 0.628050 0.190843 0.655536 0.042 Uiso 1 1 calc R U . . .
C20 C 0.7388(7) 0.1371(4) 0.6494(5) 0.040(2) Uani 1 1 d . . . . .
H20 H 0.779137 0.138553 0.693980 0.048 Uiso 1 1 calc R U . . .
C21 C 0.7705(9) 0.1042(4) 0.6075(6) 0.051(3) Uani 1 1 d . . . . .
C22 C 0.7131(10) 0.1012(4) 0.5433(6) 0.061(3) Uani 1 1 d . . . . .
H22 H 0.735897 0.078179 0.514988 0.073 Uiso 1 1 calc R U . . .
C23 C 0.6225(9) 0.1314(4) 0.5198(5) 0.052(3) Uani 1 1 d . . . . .
H23 H 0.582852 0.129119 0.475112 0.062 Uiso 1 1 calc R U . . .
C24 C 0.5058(7) 0.2250(3) 0.4226(4) 0.0282(17) Uani 1 1 d . . . . .
C25 C 0.5820(7) 0.2641(3) 0.4263(4) 0.032(2) Uani 1 1 d . . . . .
H25 H 0.596662 0.289525 0.460624 0.038 Uiso 1 1 calc R U . . .
C26 C 0.6373(8) 0.2668(3) 0.3809(4) 0.038(2) Uani 1 1 d . . . . .
H26 H 0.689825 0.293640 0.384414 0.045 Uiso 1 1 calc R U . . .
C27 C 0.6155(8) 0.2303(3) 0.3309(4) 0.035(2) Uani 1 1 d . . . . .
C28 C 0.5389(8) 0.1922(4) 0.3246(4) 0.045(3) Uani 1 1 d . . . . .
H28 H 0.522848 0.168024 0.288987 0.054 Uiso 1 1 calc R U . . .
C29 C 0.4844(8) 0.1889(3) 0.3702(4) 0.040(2) Uani 1 1 d . . . . .
H29 H 0.431931 0.161904 0.365968 0.048 Uiso 1 1 calc R U . . .
C30 C 0.2627(6) 0.2478(3) 0.3953(3) 0.0260(17) Uani 1 1 d . . . . .
C31 C 0.2941(7) 0.2825(3) 0.3539(4) 0.0291(18) Uani 1 1 d . . . . .
H31 H 0.364426 0.296539 0.367682 0.035 Uiso 1 1 calc R U . . .
C32 C 0.2277(7) 0.2973(3) 0.2941(4) 0.0319(19) Uani 1 1 d . . . . .
H32 H 0.251855 0.320746 0.266902 0.038 Uiso 1 1 calc R U . . .
C33 C 0.1250(8) 0.2773(4) 0.2742(4) 0.041(2) Uani 1 1 d . . . . .
C34 C 0.0911(8) 0.2410(4) 0.3128(4) 0.040(2) Uani 1 1 d . . . . .
H34 H 0.021268 0.226360 0.298133 0.048 Uiso 1 1 calc R U . . .
C35 C 0.1596(7) 0.2264(4) 0.3724(4) 0.036(2) Uani 1 1 d . . . . .
H35 H 0.136542 0.201354 0.398515 0.043 Uiso 1 1 calc R U . . .
Br3 Br 0.89877(11) 0.06146(6) 0.63640(8) 0.0773(4) Uani 1 1 d . . . . .
Br1 Br -0.15887(9) 0.21897(5) 0.51429(6) 0.0688(3) Uani 0.8 1 d . . P A 1
Br2 Br 0.03404(11) 0.29741(6) 0.19031(6) 0.0843(5) Uani 0.8 1 d . . P B 1
I1 I -0.15887(9) 0.21897(5) 0.51429(6) 0.0688(3) Uani 0.2 1 d . . P A 2
I2 I 0.03404(11) 0.29741(6) 0.19031(6) 0.0843(5) Uani 0.2 1 d . . P B 2
Br4 Br 0.39151(9) 0.06335(4) 0.80579(5) 0.0623(3) Uani 0.7 1 d . . P C 1
Br5 Br 0.69519(11) 0.23330(4) 0.26841(4) 0.0673(3) Uani 0.7 1 d . . P D 1
I4 I 0.39151(9) 0.06335(4) 0.80579(5) 0.0623(3) Uani 0.3 1 d . . P C 2
I5 I 0.69519(11) 0.23330(4) 0.26841(4) 0.0673(3) Uani 0.3 1 d . . P D 2
N1 N 0.3877(5) 0.3556(2) 0.5096(3) 0.0257(14) Uani 1 1 d . . . . .
N2 N 0.4322(5) 0.3992(2) 0.5471(3) 0.0242(14) Uani 1 1 d . . . . .
N3 N 0.3809(5) 0.3106(2) 0.6249(3) 0.0251(14) Uani 1 1 d . . . . .
N4 N 0.4197(5) 0.3599(2) 0.6490(3) 0.0248(14) Uani 1 1 d . . . . .
N5 N 0.5823(5) 0.3091(2) 0.5903(3) 0.0258(14) Uani 1 1 d . . . . .
N6 N 0.5926(5) 0.3566(2) 0.6249(3) 0.0244(14) Uani 1 1 d . . . . .
B1 B 0.4946(7) 0.3908(3) 0.6193(4) 0.0245(19) Uani 1 1 d . . . . .
H1 H 0.513(6) 0.429(3) 0.643(4) 0.02(2) Uiso 1 1 d . . . . .
C36 C 0.3141(7) 0.3741(3) 0.4571(3) 0.0265(17) Uani 1 1 d . . . . .
H36 H 0.271204 0.352278 0.423182 0.032 Uiso 1 1 calc R U . . .
C37 C 0.3087(7) 0.4300(3) 0.4586(3) 0.0253(17) Uani 1 1 d . . . . .
C38 C 0.2451(7) 0.4700(3) 0.4192(4) 0.0309(19) Uani 1 1 d . . . . .
H38 H 0.193579 0.460854 0.379292 0.037 Uiso 1 1 calc R U . . .
C39 C 0.2586(7) 0.5219(3) 0.4395(4) 0.0279(18) Uani 1 1 d . . . . .
H39 H 0.216212 0.549065 0.413167 0.033 Uiso 1 1 calc R U . . .
C40 C 0.3352(7) 0.5362(3) 0.4994(4) 0.0255(17) Uani 1 1 d . . . . .
C41 C 0.3991(6) 0.4983(3) 0.5382(4) 0.0227(16) Uani 1 1 d . . . . .
H41 H 0.451293 0.507884 0.577711 0.027 Uiso 1 1 calc R U . . .
C42 C 0.3845(6) 0.4448(3) 0.5176(3) 0.0214(16) Uani 1 1 d . . . . .
C43 C 0.3430(7) 0.5938(3) 0.5200(4) 0.0285(18) Uani 1 1 d . . . . .
H43A H 0.361813 0.615734 0.486939 0.034 Uiso 1 1 calc R U . . .
H43B H 0.401084 0.597557 0.561424 0.034 Uiso 1 1 calc R U . . .
C44 C 0.2022(9) 0.5736(5) 0.5904(5) 0.055(3) Uani 1 1 d . . . . .
H44A H 0.129899 0.579131 0.594285 0.066 Uiso 1 1 calc R U . . .
H44B H 0.205210 0.536540 0.574539 0.066 Uiso 1 1 calc R U . . .
C45 C 0.2812(12) 0.5785(6) 0.6565(6) 0.082(4) Uani 1 1 d . . . . .
H45A H 0.352947 0.571372 0.653720 0.124 Uiso 1 1 calc R U . . .
H45B H 0.264098 0.552454 0.685822 0.124 Uiso 1 1 calc R U . . .
H45C H 0.278371 0.614779 0.673115 0.124 Uiso 1 1 calc R U . . .
C46 C 0.3082(6) 0.2964(3) 0.6518(4) 0.0297(18) Uani 1 1 d . . . . .
H46 H 0.269944 0.263551 0.643813 0.036 Uiso 1 1 calc R U . . .
C47 C 0.2948(7) 0.3370(3) 0.6945(4) 0.0298(18) Uani 1 1 d . . . . .
C48 C 0.2313(7) 0.3443(4) 0.7354(4) 0.039(2) Uani 1 1 d . . . . .
H48 H 0.180940 0.317986 0.738477 0.047 Uiso 1 1 calc R U . . .
C49 C 0.2441(8) 0.3912(4) 0.7713(4) 0.047(3) Uani 1 1 d . . . . .
H49 H 0.201279 0.396913 0.799057 0.056 Uiso 1 1 calc R U . . .
C50 C 0.3182(8) 0.4306(4) 0.7678(4) 0.042(2) Uani 1 1 d D . . . .
C53 C 0.342(2) 0.4805(9) 0.8118(13) 0.055(3) Uani 0.685(8) 1 d D U P E 1
H53A H 0.274361 0.492232 0.819308 0.067 Uiso 0.685(8) 1 calc R U P E 1
H53B H 0.365299 0.509769 0.788458 0.067 Uiso 0.685(8) 1 calc R U P E 1
S2 S 0.4445(5) 0.4709(2) 0.8925(2) 0.0665(14) Uani 0.685(8) 1 d . U P E 1
C54 C 0.3664(16) 0.4290(7) 0.9330(8) 0.068(3) Uani 0.685(8) 1 d . U P E 1
H54A H 0.338990 0.397831 0.904528 0.081 Uiso 0.685(8) 1 calc R U P E 1
H54B H 0.416591 0.414977 0.973609 0.081 Uiso 0.685(8) 1 calc R U P E 1
C55 C 0.2777(17) 0.4523(8) 0.9494(9) 0.075(4) Uani 0.685(8) 1 d . U P E 1
H55A H 0.300879 0.485166 0.974515 0.113 Uiso 0.685(8) 1 calc R U P E 1
H55B H 0.251060 0.426763 0.975246 0.113 Uiso 0.685(8) 1 calc R U P E 1
H55C H 0.220726 0.460868 0.909430 0.113 Uiso 0.685(8) 1 calc R U P E 1
C53' C 0.315(5) 0.4780(18) 0.813(3) 0.054(5) Uani 0.315(8) 1 d D U P E 2
H53C H 0.240586 0.490730 0.802933 0.065 Uiso 0.315(8) 1 calc R U P E 2
H53D H 0.358003 0.507818 0.803417 0.065 Uiso 0.315(8) 1 calc R U P E 2
S2' S 0.3639(10) 0.4609(4) 0.8950(4) 0.057(2) Uani 0.315(8) 1 d . U P E 2
C54' C 0.486(4) 0.4916(17) 0.912(2) 0.063(4) Uani 0.315(8) 1 d . U P E 2
H54C H 0.474370 0.529604 0.898758 0.075 Uiso 0.315(8) 1 calc R U P E 2
H54D H 0.519813 0.490781 0.959632 0.075 Uiso 0.315(8) 1 calc R U P E 2
C55' C 0.558(3) 0.4680(14) 0.8810(17) 0.064(6) Uani 0.315(8) 1 d . U P E 2
H55D H 0.557608 0.428971 0.885363 0.096 Uiso 0.315(8) 1 calc R U P E 2
H55E H 0.630335 0.481582 0.901657 0.096 Uiso 0.315(8) 1 calc R U P E 2
H55F H 0.535658 0.477650 0.834799 0.096 Uiso 0.315(8) 1 calc R U P E 2
C51 C 0.3804(8) 0.4248(3) 0.7280(4) 0.035(2) Uani 1 1 d . . . . .
H51 H 0.430048 0.451596 0.725168 0.042 Uiso 1 1 calc R U . . .
C52 C 0.3677(7) 0.3766(3) 0.6907(4) 0.0304(18) Uani 1 1 d . . . . .
C56 C 0.6794(7) 0.2914(3) 0.5963(3) 0.0258(17) Uani 1 1 d . . . . .
H56 H 0.695256 0.259819 0.576442 0.031 Uiso 1 1 calc R U . . .
C57 C 0.7563(7) 0.3261(3) 0.6362(4) 0.0282(18) Uani 1 1 d . . . . .
C58 C 0.8690(7) 0.3275(3) 0.6595(4) 0.0332(19) Uani 1 1 d . . . . .
H58 H 0.910583 0.301204 0.646359 0.040 Uiso 1 1 calc R U . . .
C59 C 0.9159(7) 0.3671(4) 0.7008(4) 0.038(2) Uani 1 1 d . . . . .
H59 H 0.991426 0.368670 0.716599 0.045 Uiso 1 1 calc R U . . .
C60 C 0.8549(7) 0.4068(4) 0.7215(4) 0.038(2) Uani 1 1 d D . . . .
C63 C 0.910(3) 0.4491(8) 0.7695(8) 0.052(3) Uani 0.56(2) 1 d D U P F 1
H63A H 0.856309 0.473454 0.777717 0.062 Uiso 0.56(2) 1 calc R U P F 1
H63B H 0.956859 0.470608 0.750709 0.062 Uiso 0.56(2) 1 calc R U P F 1
S3 S 0.9898(10) 0.4200(7) 0.8460(6) 0.056(2) Uani 0.56(2) 1 d D U P F 1
C64 C 0.8990(19) 0.3742(9) 0.8635(10) 0.060(3) Uani 0.56(2) 1 d D U P F 1
H64A H 0.874128 0.349512 0.826047 0.072 Uiso 0.56(2) 1 calc R U P F 1
H64B H 0.938921 0.352412 0.901328 0.072 Uiso 0.56(2) 1 calc R U P F 1
C65 C 0.8009(18) 0.3970(12) 0.8779(10) 0.064(5) Uani 0.56(2) 1 d D U P F 1
H65A H 0.822404 0.426419 0.909163 0.096 Uiso 0.56(2) 1 calc R U P F 1
H65B H 0.766871 0.368742 0.896262 0.096 Uiso 0.56(2) 1 calc R U P F 1
H65C H 0.750468 0.410319 0.837631 0.096 Uiso 0.56(2) 1 calc R U P F 1
C63' C 0.916(4) 0.4457(10) 0.7731(10) 0.054(3) Uani 0.44(2) 1 d D U P F 2
H63C H 0.867967 0.475632 0.775772 0.064 Uiso 0.44(2) 1 calc R U P F 2
H63D H 0.975521 0.460794 0.759808 0.064 Uiso 0.44(2) 1 calc R U P F 2
S3' S 0.9687(13) 0.4157(10) 0.8533(8) 0.063(3) Uani 0.44(2) 1 d D U P F 2
C64' C 0.851(2) 0.3917(12) 0.8677(14) 0.063(4) Uani 0.44(2) 1 d D U P F 2
H64C H 0.815369 0.366730 0.832184 0.076 Uiso 0.44(2) 1 calc R U P F 2
H64D H 0.871945 0.370729 0.908535 0.076 Uiso 0.44(2) 1 calc R U P F 2
C65' C 0.769(2) 0.4337(15) 0.8730(13) 0.072(6) Uani 0.44(2) 1 d D U P F 2
H65D H 0.800135 0.456978 0.910485 0.108 Uiso 0.44(2) 1 calc R U P F 2
H65E H 0.705953 0.415609 0.878665 0.108 Uiso 0.44(2) 1 calc R U P F 2
H65F H 0.747305 0.455376 0.833337 0.108 Uiso 0.44(2) 1 calc R U P F 2
C61 C 0.7468(6) 0.4078(3) 0.6973(4) 0.0274(17) Uani 1 1 d . . . . .
H61 H 0.706055 0.435145 0.709241 0.033 Uiso 1 1 calc R U . . .
C62 C 0.6975(6) 0.3665(3) 0.6536(4) 0.0252(17) Uani 1 1 d . . . . .
S1 S 0.22115(19) 0.61926(8) 0.53086(11) 0.0379(5) Uani 1 1 d . . . . .
C66 C 0.0493(10) 0.4143(5) 0.5936(6) 0.061(3) Uani 1 1 d . . . . .
H66A H 0.078462 0.384571 0.624098 0.073 Uiso 1 1 calc R U . . .
H66B H -0.025004 0.405069 0.568885 0.073 Uiso 1 1 calc R U . . .
Cl1 Cl 0.1235(2) 0.42029(12) 0.54011(14) 0.0636(7) Uani 1 1 d . . . . .
Cl2 Cl 0.0488(2) 0.47374(11) 0.63897(15) 0.0594(7) Uani 1 1 d . . . . .
C67 C 1.0147(16) 0.3572(10) 0.3672(10) 0.058(6) Uani 0.5 1 d . . P . .
H67A H 1.019219 0.377091 0.407675 0.069 Uiso 0.5 1 calc R U P . .
H67B H 1.081633 0.336704 0.374348 0.069 Uiso 0.5 1 calc R U P . .
Cl3 Cl 0.9047(4) 0.3119(2) 0.3498(3) 0.0607(15) Uani 0.5 1 d . . P . .
Cl4 Cl 1.0018(5) 0.4015(3) 0.3054(3) 0.0703(17) Uani 0.5 1 d . . P . .

loop_
_atom_site_aniso_label
_atom_site_aniso_U_11
_atom_site_aniso_U_22
_atom_site_aniso_U_33
_atom_site_aniso_U_23
_atom_site_aniso_U_13
_atom_site_aniso_U_12
Ru1 0.0363(3) 0.0151(3) 0.0176(3) 0.0010(2) 0.0037(2) -0.0030(2)
C1 0.049(5) 0.015(4) 0.019(4) -0.002(3) 0.004(4) -0.004(3)
C2 0.051(5) 0.015(4) 0.025(4) -0.001(3) -0.002(4) 0.000(4)
C3 0.051(5) 0.011(4) 0.026(4) -0.003(3) 0.006(4) 0.002(3)
C4 0.043(5) 0.012(4) 0.025(4) -0.001(3) 0.005(4) -0.004(3)
C5 0.049(5) 0.013(4) 0.018(4) -0.003(3) 0.006(3) -0.007(3)
C6 0.046(5) 0.028(5) 0.015(4) 0.000(3) 0.000(3) -0.011(4)
C7 0.046(6) 0.034(5) 0.028(4) 0.000(4) 0.002(4) -0.013(4)
C8 0.042(5) 0.042(5) 0.027(4) 0.001(4) -0.001(4) 0.000(4)
C9 0.041(5) 0.060(7) 0.022(4) -0.006(4) 0.006(4) -0.014(5)
C10 0.061(7) 0.039(6) 0.034(5) -0.002(4) 0.015(5) -0.021(5)
C11 0.059(6) 0.035(5) 0.031(5) -0.004(4) 0.015(4) -0.014(4)
C12 0.054(6) 0.018(4) 0.030(4) 0.007(3) 0.006(4) -0.003(4)
C13 0.084(7) 0.035(5) 0.038(5) 0.002(4) 0.006(5) -0.018(5)
C14 0.086(7) 0.039(5) 0.045(5) 0.015(4) 0.005(5) -0.023(5)
C15 0.052(6) 0.041(5) 0.033(5) 0.019(4) 0.008(4) 0.000(4)
C16 0.039(5) 0.036(5) 0.022(4) 0.004(4) 0.006(4) 0.004(4)
C17 0.031(4) 0.019(4) 0.027(4) 0.004(3) 0.008(3) -0.002(3)
C18 0.052(5) 0.012(4) 0.035(5) 0.005(3) 0.004(4) 0.005(4)
C19 0.046(5) 0.029(5) 0.027(4) 0.005(4) 0.007(4) -0.003(4)
C20 0.041(5) 0.037(5) 0.038(5) 0.017(4) 0.007(4) -0.001(4)
C21 0.058(6) 0.026(5) 0.069(7) 0.021(5) 0.020(6) 0.017(4)
C22 0.084(8) 0.039(6) 0.061(7) 0.009(5) 0.022(6) 0.031(6)
C23 0.082(8) 0.029(5) 0.037(5) -0.002(4) 0.007(5) 0.019(5)
C24 0.042(5) 0.019(4) 0.019(4) 0.001(3) 0.002(3) 0.005(4)
C25 0.060(6) 0.017(4) 0.016(4) -0.003(3) 0.007(4) 0.001(4)
C26 0.061(6) 0.027(5) 0.027(4) 0.001(4) 0.017(4) -0.009(4)
C27 0.057(6) 0.027(5) 0.022(4) 0.005(3) 0.013(4) 0.012(4)
C28 0.064(7) 0.041(6) 0.022(4) -0.016(4) 0.001(4) 0.015(5)
C29 0.054(6) 0.027(5) 0.030(5) -0.009(4) 0.001(4) 0.001(4)
C30 0.038(5) 0.020(4) 0.017(4) -0.007(3) 0.003(3) -0.007(3)
C31 0.040(5) 0.019(4) 0.029(4) -0.002(3) 0.011(4) -0.004(3)
C32 0.046(5) 0.024(4) 0.027(4) -0.002(3) 0.012(4) -0.002(4)
C33 0.051(6) 0.042(5) 0.023(4) 0.003(4) 0.000(4) -0.004(5)
C34 0.039(5) 0.048(6) 0.028(4) -0.007(4) 0.003(4) -0.017(4)
C35 0.051(5) 0.032(5) 0.024(4) -0.002(4) 0.010(4) -0.007(4)
Br3 0.0647(8) 0.0625(8) 0.1060(11) 0.0288(8) 0.0278(8) 0.0154(6)
Br1 0.0543(6) 0.0840(8) 0.0720(7) -0.0044(6) 0.0248(6) 0.0007(6)
Br2 0.0850(9) 0.0947(10) 0.0470(6) 0.0227(6) -0.0196(6) -0.0235(7)
I1 0.0543(6) 0.0840(8) 0.0720(7) -0.0044(6) 0.0248(6) 0.0007(6)
I2 0.0850(9) 0.0947(10) 0.0470(6) 0.0227(6) -0.0196(6) -0.0235(7)
Br4 0.0776(7) 0.0593(6) 0.0492(5) 0.0296(5) 0.0181(5) 0.0049(5)
Br5 0.1147(9) 0.0597(6) 0.0331(5) 0.0007(4) 0.0309(5) 0.0252(6)
I4 0.0776(7) 0.0593(6) 0.0492(5) 0.0296(5) 0.0181(5) 0.0049(5)
I5 0.1147(9) 0.0597(6) 0.0331(5) 0.0007(4) 0.0309(5) 0.0252(6)
N1 0.037(4) 0.019(3) 0.018(3) -0.001(3) 0.005(3) -0.004(3)
N2 0.037(4) 0.015(3) 0.020(3) -0.002(3) 0.008(3) -0.002(3)
N3 0.034(4) 0.016(3) 0.023(3) 0.004(3) 0.004(3) 0.000(3)
N4 0.036(4) 0.022(3) 0.016(3) 0.003(3) 0.007(3) 0.000(3)
N5 0.039(4) 0.021(3) 0.017(3) 0.001(3) 0.008(3) 0.000(3)
N6 0.038(4) 0.018(3) 0.016(3) 0.000(2) 0.006(3) 0.000(3)
B1 0.031(5) 0.018(4) 0.023(4) -0.003(4) 0.005(4) -0.002(4)
C36 0.045(5) 0.020(4) 0.014(4) 0.002(3) 0.009(3) -0.004(3)
C37 0.040(5) 0.017(4) 0.019(4) 0.000(3) 0.010(3) 0.001(3)
C38 0.043(5) 0.030(4) 0.016(4) 0.004(3) 0.003(3) 0.006(4)
C39 0.043(5) 0.022(4) 0.019(4) 0.006(3) 0.011(3) 0.008(3)
C40 0.042(5) 0.015(4) 0.020(4) 0.000(3) 0.011(3) -0.001(3)
C41 0.029(4) 0.021(4) 0.020(4) 0.000(3) 0.011(3) -0.006(3)
C42 0.028(4) 0.018(4) 0.021(4) 0.002(3) 0.010(3) -0.003(3)
C43 0.043(5) 0.015(4) 0.029(4) 0.000(3) 0.014(4) -0.004(3)
C44 0.063(7) 0.059(7) 0.052(6) 0.003(5) 0.030(6) -0.001(5)
C45 0.098(11) 0.098(11) 0.064(8) 0.026(8) 0.043(8) -0.012(8)
C46 0.028(4) 0.032(4) 0.030(4) 0.007(4) 0.011(4) 0.004(3)
C47 0.030(4) 0.031(5) 0.028(4) 0.006(3) 0.009(3) 0.008(4)
C48 0.034(5) 0.048(6) 0.038(5) 0.006(4) 0.014(4) 0.013(4)
C49 0.050(6) 0.063(7) 0.032(5) 0.012(5) 0.019(4) 0.029(5)
C50 0.066(7) 0.034(5) 0.033(5) 0.003(4) 0.023(5) 0.016(5)
C53 0.086(7) 0.046(5) 0.036(4) 0.006(4) 0.020(5) 0.015(6)
S2 0.084(4) 0.061(3) 0.045(2) 0.0103(19) 0.005(2) -0.006(2)
C54 0.094(6) 0.056(6) 0.048(5) 0.015(5) 0.012(5) 0.010(5)
C55 0.102(10) 0.069(9) 0.054(8) 0.024(8) 0.021(7) 0.020(8)
C53' 0.088(9) 0.041(7) 0.034(6) 0.002(6) 0.018(7) 0.016(8)
S2' 0.092(5) 0.041(4) 0.034(3) -0.002(3) 0.012(4) 0.003(4)
C54' 0.091(7) 0.046(7) 0.043(7) 0.002(7) 0.009(6) 0.001(6)
C55' 0.096(11) 0.047(12) 0.044(11) 0.008(10) 0.014(10) 0.002(11)
C51 0.056(6) 0.024(4) 0.025(4) 0.006(3) 0.013(4) 0.008(4)
C52 0.039(5) 0.027(4) 0.021(4) 0.004(3) 0.003(3) 0.010(4)
C56 0.042(5) 0.023(4) 0.017(4) 0.004(3) 0.016(3) -0.003(3)
C57 0.042(5) 0.022(4) 0.022(4) 0.005(3) 0.014(4) -0.001(3)
C58 0.034(5) 0.035(5) 0.037(5) 0.001(4) 0.020(4) 0.003(4)
C59 0.027(5) 0.052(6) 0.034(5) -0.001(4) 0.010(4) -0.007(4)
C60 0.047(6) 0.038(5) 0.030(5) 0.000(4) 0.013(4) -0.016(4)
C63 0.039(5) 0.078(6) 0.034(5) -0.010(5) 0.005(5) -0.019(5)
S3 0.041(4) 0.087(4) 0.035(3) -0.002(3) 0.002(3) -0.021(3)
C64 0.047(7) 0.094(6) 0.033(5) 0.002(5) 0.004(5) -0.008(5)
C65 0.056(9) 0.101(12) 0.038(8) 0.003(9) 0.018(7) -0.011(9)
C63' 0.040(6) 0.079(6) 0.037(5) -0.010(5) 0.004(5) -0.018(6)
S3' 0.047(5) 0.093(5) 0.038(4) -0.009(4) -0.006(4) -0.011(4)
C64' 0.049(8) 0.097(8) 0.037(6) 0.001(6) 0.004(6) -0.006(7)
C65' 0.067(11) 0.105(14) 0.041(10) 0.002(12) 0.014(9) 0.005(11)
C61 0.034(5) 0.028(4) 0.019(4) 0.001(3) 0.006(3) -0.007(3)
C62 0.027(4) 0.030(4) 0.019(4) 0.008(3) 0.007(3) -0.005(3)
S1 0.0506(14) 0.0230(10) 0.0417(12) -0.0055(9) 0.0162(10) 0.0022(9)
C66 0.063(7) 0.056(7) 0.064(7) 0.003(6) 0.019(6) -0.008(6)
Cl1 0.0709(18) 0.0639(18) 0.0665(17) -0.0013(14) 0.0367(15) -0.0132(14)
Cl2 0.0600(17) 0.0525(16) 0.0750(18) 0.0072(13) 0.0341(14) -0.0026(12)
C67 0.039(12) 0.086(17) 0.040(11) -0.014(11) 0.000(9) 0.025(11)
Cl3 0.050(3) 0.081(4) 0.050(3) -0.010(3) 0.013(2) 0.024(3)
Cl4 0.068(4) 0.077(4) 0.057(3) -0.029(3) 0.006(3) -0.005(3)

loop_
_atom_type_symbol
_atom_type_description
_atom_type_scat_dispersion_real
_atom_type_scat_dispersion_imag
_atom_type_scat_source
C C 0.0181 0.0091 'International Tables Vol C Tables 4.2.6.8 and 6.1.1.4'
H H 0.0000 0.0000 'International Tables Vol C Tables 4.2.6.8 and 6.1.1.4'
B B 0.0090 0.0039 'International Tables Vol C Tables 4.2.6.8 and 6.1.1.4'
Br Br -0.6763 1.2805 'International Tables Vol C Tables 4.2.6.8 and 6.1.1.4'
I I -0.3257 6.8362 'International Tables Vol C Tables 4.2.6.8 and 6.1.1.4'
N N 0.0311 0.0180 'International Tables Vol C Tables 4.2.6.8 and 6.1.1.4'
Ru Ru 0.0552 3.2960 'International Tables Vol C Tables 4.2.6.8 and 6.1.1.4'
S S 0.3331 0.5567 'International Tables Vol C Tables 4.2.6.8 and 6.1.1.4'
Cl Cl 0.3639 0.7018 'International Tables Vol C Tables 4.2.6.8 and 6.1.1.4'

loop_
_geom_angle_atom_site_label_1
_geom_angle_atom_site_label_2
_geom_angle_atom_site_label_3
_geom_angle
N5 Ru1 N1 84.2(2)
N5 Ru1 C2 119.5(3)
N1 Ru1 C2 156.2(3)
N5 Ru1 C1 158.9(3)
N1 Ru1 C1 116.8(3)
C2 Ru1 C1 39.7(3)
N5 Ru1 C4 106.4(3)
N1 Ru1 C4 113.3(3)
C2 Ru1 C4 64.7(3)
C1 Ru1 C4 65.1(3)
N5 Ru1 N3 86.8(2)
N1 Ru1 N3 78.8(2)
C2 Ru1 N3 99.0(3)
C1 Ru1 N3 98.6(3)
C4 Ru1 N3 162.5(3)
N5 Ru1 C3 96.0(3)
N1 Ru1 C3 150.7(3)
C2 Ru1 C3 38.1(3)
C1 Ru1 C3 65.1(3)
C4 Ru1 C3 38.5(3)
N3 Ru1 C3 130.5(3)
N5 Ru1 C5 142.3(3)
N1 Ru1 C5 98.5(3)
C2 Ru1 C5 64.8(3)
C1 Ru1 C5 38.7(3)
C4 Ru1 C5 38.2(3)
N3 Ru1 C5 130.8(3)
C3 Ru1 C5 64.0(3)
C5 C1 C2 106.9(8)
C5 C1 C6 125.5(7)
C2 C1 C6 127.4(7)
C5 C1 Ru1 72.4(4)
C2 C1 Ru1 70.0(4)
C6 C1 Ru1 127.3(5)
C3 C2 C1 108.5(7)
C3 C2 C12 124.8(8)
C1 C2 C12 125.9(8)
C3 C2 Ru1 72.5(5)
C1 C2 Ru1 70.3(4)
C12 C2 Ru1 131.3(6)
C2 C3 C4 107.9(7)
C2 C3 C18 123.4(7)
C4 C3 C18 127.7(8)
C2 C3 Ru1 69.4(4)
C4 C3 Ru1 70.0(4)
C18 C3 Ru1 134.8(6)
C5 C4 C3 108.4(7)
C5 C4 C24 124.4(7)
C3 C4 C24 126.1(8)
C5 C4 Ru1 71.9(4)
C3 C4 Ru1 71.5(4)
C24 C4 Ru1 131.8(5)
C4 C5 C1 108.2(7)
C4 C5 C30 125.4(7)
C1 C5 C30 126.0(8)
C4 C5 Ru1 69.9(4)
C1 C5 Ru1 69.0(4)
C30 C5 Ru1 132.9(5)
C11 C6 C7 118.5(9)
C11 C6 C1 120.8(8)
C7 C6 C1 120.5(7)
C8 C7 C6 120.5(8)
C8 C7 H7 119.7
C6 C7 H7 119.7
C7 C8 C9 117.9(9)
C7 C8 H8 121.0
C9 C8 H8 121.0
C10 C9 C8 121.8(9)
C10 C9 I1 119.6(8)
C8 C9 I1 118.6(8)
C10 C9 Br1 119.6(8)
C8 C9 Br1 118.6(8)
C9 C10 C11 119.6(9)
C9 C10 H10 120.2
C11 C10 H10 120.2
C10 C11 C6 121.5(10)
C10 C11 H11 119.3
C6 C11 H11 119.3
C17 C12 C13 119.4(8)
C17 C12 C2 122.8(7)
C13 C12 C2 117.7(8)
C14 C13 C12 120.8(9)
C14 C13 H13 119.6
C12 C13 H13 119.6
C15 C14 C13 118.0(9)
C15 C14 H14 121.0
C13 C14 H14 121.0
C16 C15 C14 122.7(8)
C16 C15 I4 119.1(7)
C14 C15 I4 118.2(7)
C16 C15 Br4 119.1(7)
C14 C15 Br4 118.2(7)
C15 C16 C17 118.3(8)
C15 C16 H16 120.8
C17 C16 H16 120.8
C12 C17 C16 120.4(7)
C12 C17 H17 119.8
C16 C17 H17 119.8
C19 C18 C23 117.6(8)
C19 C18 C3 124.0(8)
C23 C18 C3 118.3(8)
C20 C19 C18 120.8(9)
C20 C19 H19 119.6
C18 C19 H19 119.6
C19 C20 C21 119.9(9)
C19 C20 H20 120.1
C21 C20 H20 120.1
C22 C21 C20 121.0(9)
C22 C21 Br3 117.2(8)
C20 C21 Br3 121.7(8)
C21 C22 C23 119.8(10)
C21 C22 H22 120.1
C23 C22 H22 120.1
C22 C23 C18 120.9(9)
C22 C23 H23 119.6
C18 C23 H23 119.6
C25 C24 C29 117.6(8)
C25 C24 C4 122.4(7)
C29 C24 C4 120.0(8)
C24 C25 C26 121.2(7)
C24 C25 H25 119.4
C26 C25 H25 119.4
C27 C26 C25 119.6(8)
C27 C26 H26 120.2
C25 C26 H26 120.2
C28 C27 C26 120.8(8)
C28 C27 I5 119.7(6)
C26 C27 I5 119.5(7)
C28 C27 Br5 119.7(6)
C26 C27 Br5 119.5(7)
C27 C28 C29 119.8(8)
C27 C28 H28 120.1
C29 C28 H28 120.1
C28 C29 C24 120.9(9)
C28 C29 H29 119.5
C24 C29 H29 119.5
C31 C30 C35 117.0(7)
C31 C30 C5 122.2(7)
C35 C30 C5 120.6(7)
C32 C31 C30 122.8(8)
C32 C31 H31 118.6
C30 C31 H31 118.6
C31 C32 C33 118.7(8)
C31 C32 H32 120.6
C33 C32 H32 120.6
C32 C33 C34 120.6(8)
C32 C33 I2 118.3(7)
C34 C33 I2 121.0(7)
C32 C33 Br2 118.3(7)
C34 C33 Br2 121.0(7)
C35 C34 C33 119.5(8)
C35 C34 H34 120.2
C33 C34 H34 120.2
C34 C35 C30 121.2(8)
C34 C35 H35 119.4
C30 C35 H35 119.4
C36 N1 N2 107.4(6)
C36 N1 Ru1 131.9(5)
N2 N1 Ru1 120.4(4)
C42 N2 N1 109.3(6)
C42 N2 B1 128.1(6)
N1 N2 B1 119.4(6)
C46 N3 N4 108.2(6)
C46 N3 Ru1 131.6(5)
N4 N3 Ru1 119.7(5)
C52 N4 N3 108.9(6)
C52 N4 B1 130.0(7)
N3 N4 B1 120.2(6)
C56 N5 N6 107.4(6)
C56 N5 Ru1 131.9(5)
N6 N5 Ru1 120.5(5)
C62 N6 N5 108.9(6)
C62 N6 B1 131.0(6)
N5 N6 B1 119.6(6)
N6 B1 N4 108.7(6)
N6 B1 N2 109.7(6)
N4 B1 N2 106.1(6)
N6 B1 H1 113(4)
N4 B1 H1 109(4)
N2 B1 H1 110(4)
N1 C36 C37 110.8(7)
N1 C36 H36 124.6
C37 C36 H36 124.6
C36 C37 C42 104.8(7)
C36 C37 C38 135.8(7)
C42 C37 C38 119.3(7)
C39 C38 C37 118.9(7)
C39 C38 H38 120.6
C37 C38 H38 120.6
C38 C39 C40 121.2(7)
C38 C39 H39 119.4
C40 C39 H39 119.4
C41 C40 C39 121.1(7)
C41 C40 C43 120.4(7)
C39 C40 C43 118.5(7)
C40 C41 C42 117.5(7)
C40 C41 H41 121.2
C42 C41 H41 121.2
N2 C42 C41 130.3(7)
N2 C42 C37 107.8(6)
C41 C42 C37 121.9(7)
C40 C43 S1 113.2(6)
C40 C43 H43A 108.9
S1 C43 H43A 108.9
C40 C43 H43B 108.9
S1 C43 H43B 108.9
H43A C43 H43B 107.8
C45 C44 S1 115.1(8)
C45 C44 H44A 108.5
S1 C44 H44A 108.5
C45 C44 H44B 108.5
S1 C44 H44B 108.5
H44A C44 H44B 107.5
C44 C45 H45A 109.5
C44 C45 H45B 109.5
H45A C45 H45B 109.5
C44 C45 H45C 109.5
H45A C45 H45C 109.5
H45B C45 H45C 109.5
N3 C46 C47 110.2(8)
N3 C46 H46 124.9
C47 C46 H46 124.9
C52 C47 C48 119.7(8)
C52 C47 C46 104.3(7)
C48 C47 C46 136.1(9)
C49 C48 C47 117.9(9)
C49 C48 H48 121.0
C47 C48 H48 121.0
C48 C49 C50 122.1(9)
C48 C49 H49 118.9
C50 C49 H49 118.9
C51 C50 C49 121.3(9)
C51 C50 C53' 128(3)
C49 C50 C53' 111(3)
C51 C50 C53 115.4(13)
C49 C50 C53 123.1(13)
C50 C53 S2 115.1(16)
C50 C53 H53A 108.5
S2 C53 H53A 108.5
C50 C53 H53B 108.5
S2 C53 H53B 108.5
H53A C53 H53B 107.5
C54 S2 C53 99.3(11)
C55 C54 S2 119.5(13)
C55 C54 H54A 107.4
S2 C54 H54A 107.4
C55 C54 H54B 107.4
S2 C54 H54B 107.4
H54A C54 H54B 107.0
C54 C55 H55A 109.5
C54 C55 H55B 109.5
H55A C55 H55B 109.5
C54 C55 H55C 109.5
H55A C55 H55C 109.5
H55B C55 H55C 109.5
C50 C53' S2' 112(4)
C50 C53' H53C 109.1
S2' C53' H53C 109.1
C50 C53' H53D 109.1
S2' C53' H53D 109.1
H53C C53' H53D 107.9
C54' S2' C53' 98(2)
C55' C54' S2' 115(3)
C55' C54' H54C 108.5
S2' C54' H54C 108.5
C55' C54' H54D 108.5
S2' C54' H54D 108.5
H54C C54' H54D 107.5
C54' C55' H55D 109.5
C54' C55' H55E 109.5
H55D C55' H55E 109.5
C54' C55' H55F 109.5
H55D C55' H55F 109.5
H55E C55' H55F 109.5
C50 C51 C52 117.0(9)
C50 C51 H51 121.5
C52 C51 H51 121.5
N4 C52 C47 108.4(7)
N4 C52 C51 129.7(8)
C47 C52 C51 121.9(8)
N5 C56 C57 110.4(7)
N5 C56 H56 124.8
C57 C56 H56 124.8
C62 C57 C56 104.8(7)
C62 C57 C58 119.7(7)
C56 C57 C58 135.5(8)
C59 C58 C57 118.2(8)
C59 C58 H58 120.9
C57 C58 H58 120.9
C58 C59 C60 121.8(8)
C58 C59 H59 119.1
C60 C59 H59 119.1
C61 C60 C59 120.9(8)
C61 C60 C63 119.0(18)
C59 C60 C63 120.0(18)
C61 C60 C63' 122(2)
C59 C60 C63' 117(2)
C60 C63 S3 111.9(13)
C60 C63 H63A 109.2
S3 C63 H63A 109.2
C60 C63 H63B 109.2
S3 C63 H63B 109.2
H63A C63 H63B 107.9
C64 S3 C63 102.1(11)
C65 C64 S3 118.0(17)
C65 C64 H64A 107.8
S3 C64 H64A 107.8
C65 C64 H64B 107.8
S3 C64 H64B 107.8
H64A C64 H64B 107.2
C64 C65 H65A 109.5
C64 C65 H65B 109.5
H65A C65 H65B 109.5
C64 C65 H65C 109.5
H65A C65 H65C 109.5
H65B C65 H65C 109.5
C60 C63' S3' 113.8(14)
C60 C63' H63C 108.8
S3' C63' H63C 108.8
C60 C63' H63D 108.8
S3' C63' H63D 108.8
H63C C63' H63D 107.7
C64' S3' C63' 101.6(15)
C65' C64' S3' 117(2)
C65' C64' H64C 108.0
S3' C64' H64C 108.0
C65' C64' H64D 108.0
S3' C64' H64D 108.0
H64C C64' H64D 107.3
C64' C65' H65D 109.5
C64' C65' H65E 109.5
H65D C65' H65E 109.5
C64' C65' H65F 109.5
H65D C65' H65F 109.5
H65E C65' H65F 109.5
C60 C61 C62 117.3(8)
C60 C61 H61 121.3
C62 C61 H61 121.3
N6 C62 C57 108.5(7)
N6 C62 C61 129.6(8)
C57 C62 C61 121.8(7)
C44 S1 C43 101.0(5)
Cl1 C66 Cl2 113.2(6)
Cl1 C66 H66A 108.9
Cl2 C66 H66A 108.9
Cl1 C66 H66B 108.9
Cl2 C66 H66B 108.9
H66A C66 H66B 107.8
Cl4 C67 Cl3 111.3(11)
Cl4 C67 H67A 109.4
Cl3 C67 H67A 109.4
Cl4 C67 H67B 109.4
Cl3 C67 H67B 109.4
H67A C67 H67B 108.0

loop_
_geom_bond_atom_site_label_1
_geom_bond_atom_site_label_2
_geom_bond_distance
Ru1 N5 2.130(7)
Ru1 N1 2.156(6)
Ru1 C2 2.162(8)
Ru1 C1 2.165(8)
Ru1 C4 2.183(8)
Ru1 N3 2.185(6)
Ru1 C3 2.203(8)
Ru1 C5 2.211(7)
C1 C5 1.449(11)
C1 C2 1.469(11)
C1 C6 1.475(13)
C2 C3 1.427(13)
C2 C12 1.510(11)
C3 C4 1.448(11)
C3 C18 1.466(12)
C4 C5 1.438(12)
C4 C24 1.478(12)
C5 C30 1.474(11)
C6 C11 1.380(12)
C6 C7 1.392(12)
C7 C8 1.383(13)
C7 H7 0.9500
C8 C9 1.404(13)
C8 H8 0.9500
C9 C10 1.339(14)
C9 I1 1.898(10)
C9 Br1 1.898(10)
C10 C11 1.364(14)
C10 H10 0.9500
C11 H11 0.9500
C12 C17 1.376(11)
C12 C13 1.389(12)
C13 C14 1.387(13)
C13 H13 0.9500
C14 C15 1.375(14)
C14 H14 0.9500
C15 C16 1.368(13)
C15 I4 1.959(9)
C15 Br4 1.959(9)
C16 C17 1.397(11)
C16 H16 0.9500
C17 H17 0.9500
C18 C19 1.404(12)
C18 C23 1.407(13)
C19 C20 1.368(12)
C19 H19 0.9500
C20 C21 1.376(14)
C20 H20 0.9500
C21 C22 1.367(15)
C21 Br3 1.935(10)
C22 C23 1.372(14)
C22 H22 0.9500
C23 H23 0.9500
C24 C25 1.384(12)
C24 C29 1.407(11)
C25 C26 1.388(12)
C25 H25 0.9500
C26 C27 1.375(12)
C26 H26 0.9500
C27 C28 1.363(14)
C27 I5 1.944(9)
C27 Br5 1.944(9)
C28 C29 1.384(14)
C28 H28 0.9500
C29 H29 0.9500
C30 C31 1.392(11)
C30 C35 1.403(12)
C31 C32 1.374(11)
C31 H31 0.9500
C32 C33 1.381(13)
C32 H32 0.9500
C33 C34 1.393(13)
C33 I2 1.913(8)
C33 Br2 1.913(8)
C34 C35 1.380(12)
C34 H34 0.9500
C35 H35 0.9500
N1 C36 1.332(10)
N1 N2 1.376(8)
N2 C42 1.364(9)
N2 B1 1.540(10)
N3 C46 1.310(10)
N3 N4 1.374(9)
N4 C52 1.352(10)
N4 B1 1.536(11)
N5 C56 1.321(10)
N5 N6 1.385(9)
N6 C62 1.355(10)
N6 B1 1.521(11)
B1 H1 1.07(8)
C36 C37 1.398(10)
C36 H36 0.9500
C37 C42 1.410(11)
C37 C38 1.410(11)
C38 C39 1.361(11)
C38 H38 0.9500
C39 C40 1.425(11)
C39 H39 0.9500
C40 C41 1.372(11)
C40 C43 1.498(10)
C41 C42 1.402(10)
C41 H41 0.9500
C43 S1 1.805(9)
C43 H43A 0.9900
C43 H43B 0.9900
C44 C45 1.496(17)
C44 S1 1.792(10)
C44 H44A 0.9900
C44 H44B 0.9900
C45 H45A 0.9800
C45 H45B 0.9800
C45 H45C 0.9800
C46 C47 1.416(12)
C46 H46 0.9500
C47 C52 1.398(12)
C47 C48 1.400(12)
C48 C49 1.385(14)
C48 H48 0.9500
C49 C50 1.401(15)
C49 H49 0.9500
C50 C51 1.363(13)
C50 C53' 1.537(16)
C50 C53 1.541(14)
C53 S2 1.87(3)
C53 H53A 0.9900
C53 H53B 0.9900
S2 C54 1.859(19)
C54 C55 1.44(3)
C54 H54A 0.9900
C54 H54B 0.9900
C55 H55A 0.9800
C55 H55B 0.9800
C55 H55C 0.9800
C53' S2' 1.75(7)
C53' H53C 0.9900
C53' H53D 0.9900
S2' C54' 1.71(5)
C54' C55' 1.45(6)
C54' H54C 0.9900
C54' H54D 0.9900
C55' H55D 0.9800
C55' H55E 0.9800
C55' H55F 0.9800
C51 C52 1.428(11)
C51 H51 0.9500
C56 C57 1.411(11)
C56 H56 0.9500
C57 C62 1.390(11)
C57 C58 1.416(12)
C58 C59 1.351(12)
C58 H58 0.9500
C59 C60 1.430(13)
C59 H59 0.9500
C60 C61 1.359(12)
C60 C63 1.504(16)
C60 C63' 1.511(17)
C63 S3 1.819(16)
C63 H63A 0.9900
C63 H63B 0.9900
S3 C64 1.775(19)
C64 C65 1.53(3)
C64 H64A 0.9900
C64 H64B 0.9900
C65 H65A 0.9800
C65 H65B 0.9800
C65 H65C 0.9800
C63' S3' 1.822(16)
C63' H63C 0.9900
C63' H63D 0.9900
S3' C64' 1.78(2)
C64' C65' 1.54(3)
C64' H64C 0.9900
C64' H64D 0.9900
C65' H65D 0.9800
C65' H65E 0.9800
C65' H65F 0.9800
C61 C62 1.416(11)
C61 H61 0.9500
C66 Cl1 1.730(12)
C66 Cl2 1.778(12)
C66 H66A 0.9900
C66 H66B 0.9900
C67 Cl4 1.70(2)
C67 Cl3 1.79(2)
C67 H67A 0.9900
C67 H67B 0.9900
